data_2200268
loop_
_publ_author_name
'Damgaard Poulsen, Rasmus'
'Hazell, Alan'

_publ_section_title
;
 Bis(2,2'-bipyridine-<i>N</i>,<i>N</i>')dicyanoiron(III) nitrate
;
_journal_issue 5
_journal_name_full 'Acta Crystallographica Section E'
_journal_page_first m186
_journal_page_last m187
_journal_paper_doi 10.1107/S1600536801005918
_journal_volume 57
_journal_year 2001
_chemical_formula_iupac '[Fe (C10 H8 N2)2 (C N)2] (N O3)'
_chemical_formula_moiety 'C22 H16 Fe1 N6 1+, N1 O3 1-'
_chemical_formula_sum 'C22 H16 Fe N7 O3'
_chemical_formula_weight 482.28
_chemical_name_systematic
;
bis(2,2'-bipyridine-N,N')-dicyano-iron(III) nitrate
;
_space_group_IT_number 19
_symmetry_cell_setting orthorhombic
_symmetry_space_group_name_Hall 'P 2ac 2ab'
_symmetry_space_group_name_H-M 'P 21 21 21'
_atom_type_scat_source IntTabIV
_cell_angle_alpha 90.0
_cell_angle_beta 90.0
_cell_angle_gamma 90.0
_cell_formula_units_Z 4
_cell_length_a 10.7902(6)
_cell_length_b 11.7031(6)
_cell_length_c 16.1857(9)
_cell_measurement_reflns_used 8263
_cell_measurement_temperature 120
_cell_measurement_theta_max 29.8
_cell_measurement_theta_min 2.1
_cell_volume 2043.91(19)
_computing_cell_refinement 'SAINT (Siemens, 1995)'
_computing_data_collection 'SMART (Siemens, 1995)'
_computing_data_reduction SAINT
_computing_molecular_graphics 'ORTEPIII (Burnett & Johnson, 1996) and KRYSTAL'
_computing_publication_material KRYSTAL
_computing_structure_refinement 'modified ORFLS (Busing et al., 1962) and KRYSTAL'
_computing_structure_solution 'SIR97 (Altomare et al., 1997) and KRYSTAL (Hazell, 1995)'
_diffrn_ambient_temperature 120
_diffrn_measured_fraction_theta_full .98
_diffrn_measured_fraction_theta_max .98
_diffrn_measurement_device 'Siemens SMART CCD'
_diffrn_measurement_method '\w rotation scans with narrow frames'
_diffrn_radiation_monochromator graphite
_diffrn_radiation_source 'x-ray tube'
_diffrn_radiation_type MoK\a
_diffrn_radiation_wavelength .71073
_diffrn_reflns_av_R_equivalents .058
_diffrn_reflns_limit_h_max 15
_diffrn_reflns_limit_h_min -14
_diffrn_reflns_limit_k_max 14
_diffrn_reflns_limit_k_min -15
_diffrn_reflns_limit_l_max 21
_diffrn_reflns_limit_l_min -19
_diffrn_reflns_number 19837
_diffrn_reflns_reduction_process 19837
_diffrn_reflns_theta_full 29.8
_diffrn_reflns_theta_max 29.8
_diffrn_reflns_theta_min 2.1
_exptl_absorpt_coefficient_mu .780
_exptl_absorpt_correction_T_max .836
_exptl_absorpt_correction_T_min .718
_exptl_absorpt_correction_type integration
_exptl_absorpt_process_details '(XPREP; Siemens, 1995)'
_exptl_crystal_colour red
_exptl_crystal_density_diffrn 1.567
_exptl_crystal_density_meas ?
_exptl_crystal_density_method 'not measured'
_exptl_crystal_description block
_exptl_crystal_F_000 988.0
_exptl_crystal_size_max .40
_exptl_crystal_size_mid .34
_exptl_crystal_size_min .34
_refine_diff_density_max .80(8)
_refine_diff_density_min -.64(8)
_refine_ls_abs_structure_details '1815 Friedel pairs (84%)'
_refine_ls_abs_structure_Rogers 1.02(3)
_refine_ls_extinction_coef 24(8)
_refine_ls_extinction_method 'B-C type 1 Lorentzian isotropic (Becker & Coppens, 1974)'
_refine_ls_goodness_of_fit_ref 1.203
_refine_ls_hydrogen_treatment constr
_refine_ls_matrix_type full
_refine_ls_number_constraints 0
_refine_ls_number_parameters 300
_refine_ls_number_reflns 4302
_refine_ls_number_restraints 0
_refine_ls_R_factor_gt .031
_refine_ls_shift/su_max .0011
_refine_ls_shift/su_mean .00015
_refine_ls_structure_factor_coef F
_refine_ls_weighting_details 'w = 1/{[\s~cs~(F^2^)+1.03F^2^]^1/2^-|F|}^2^'
_refine_ls_weighting_scheme calc
_refine_ls_wR_factor_ref .038
_reflns_number_gt 4302
_reflns_number_total 5807
_reflns_threshold_expression I>3\s(I)
_cod_data_source_file bt6032.cif
_cod_data_source_block I
_cod_depositor_comments
;
The following automatic conversions were performed:

'_atom_site_thermal_displace_type' tag value 'Uij' was replaced with
'Uani' value 33 times.

Automatic conversion script
Id: cif_fix_values 1646 2011-03-28 12:23:43Z adriana 

The following automatic conversions were performed:

'_exptl_crystal_density_meas' value 'not measured' was changed to '?'
- the value is perceived as not measured.

Automatic conversion script
Id: cif_fix_values 3008 2015-01-20 13:52:24Z robertas 
;
_cod_original_cell_volume 2043.90(10)
_cod_original_formula_sum 'C22 H16 Fe1 N7 O3'
_cod_database_code 2200268
_cod_database_fobs_code 2200268

loop_
_symmetry_equiv_pos_as_xyz
+x,+y,+z
1/2-x,-y,1/2+z
-x,1/2+y,1/2-z
1/2+x,1/2-y,-z

loop_
_atom_site_aniso_label
_atom_site_aniso_U_11
_atom_site_aniso_U_22
_atom_site_aniso_U_33
_atom_site_aniso_U_12
_atom_site_aniso_U_13
_atom_site_aniso_U_23
Fe .01870(10) .01710(10) .01480(10) .0010(2) .0002(2) .00000(10)
O1 .0510(10) .0480(10) .0340(10) -.0190(10) .0000(10) .0000(10)
O2 .090(2) .0220(10) .0310(10) -.0030(10) -.010(2) -.0010(10)
O3 .0650(10) .0380(10) .0280(10) .0250(10) -.0050(10) -.0030(10)
N1 .0250(10) .0180(10) .0170(10) -.0010(10) -.0010(10) -.0020(10)
N2 .0210(10) .0180(10) .0170(10) .0000(10) -.0010(10) .0020(10)
N3 .0190(10) .0170(10) .0180(10) .0020(10) -.0020(10) .0020(10)
N4 .0180(10) .0170(10) .0180(10) .0030(10) -.0020(10) .0010(10)
N5 .0260(10) .0270(10) .0200(10) .0030(10) -.0010(10) -.0030(10)
N6 .0320(10) .0290(10) .0210(10) -.0050(10) .0020(10) -.0040(10)
N7 .0350(10) .0260(10) .0220(10) .0010(10) .0120(10) .0000(10)
C1 .0310(10) .0260(10) .0230(10) .0060(10) .0030(10) -.0010(10)
C2 .0400(10) .0260(10) .0200(10) .0040(10) .0070(10) -.0030(10)
C3 .0400(10) .0260(10) .0160(10) -.0050(10) .0020(10) -.0010(10)
C4 .0280(10) .0190(10) .0210(10) -.0020(10) -.0010(10) .0010(10)
C5 .0230(10) .0150(10) .0210(10) -.0040(10) .0000(10) .0010(10)
C6 .0200(10) .0160(10) .0190(10) -.0050(10) .0000(10) .0000(10)
C7 .0230(10) .0220(10) .0230(10) -.0030(10) -.0030(10) .0030(10)
C8 .0190(10) .0220(10) .0320(10) .0030(10) .0000(10) .0040(10)
C9 .0250(10) .0250(10) .0250(10) .0030(10) .0030(10) -.0020(10)
C10 .0260(10) .0250(10) .0210(10) .0000(10) .0010(10) .0010(10)
C11 .0230(10) .0240(10) .0220(10) .0030(10) -.0010(10) .0030(10)
C12 .0270(10) .0210(10) .028(2) -.0020(10) .0020(10) .0050(10)
C13 .0240(10) .0200(10) .0290(10) -.0040(10) -.0050(10) .0010(10)
C14 .0240(10) .0210(10) .0210(10) .0020(10) -.0040(10) -.0010(10)
C15 .0180(10) .0190(10) .0210(10) .0040(10) -.0010(10) .0010(10)
C16 .0170(10) .0170(10) .0190(10) .0020(10) -.0020(10) -.0010(10)
C17 .0260(10) .0200(10) .0190(10) .0010(10) -.0020(10) -.0020(10)
C18 .0270(10) .0270(10) .0160(10) .0030(10) .0040(10) -.0010(10)
C19 .0220(10) .0240(10) .0210(10) .0020(10) .0030(10) .0060(10)
C20 .0210(10) .0190(10) .0220(10) .0000(10) .0000(10) .0000(10)
C21 .0240(10) .0180(10) .0130(10) -.0040(10) .0010(10) -.0030(10)
C22 .0200(10) .0230(10) .0170(10) .0040(10) -.0010(10) -.0010(10)

loop_
_atom_site_label
_atom_site_fract_x
_atom_site_fract_y
_atom_site_fract_z
_atom_site_U_iso_or_equiv
_atom_site_thermal_displace_type
Fe .49538(3) .22630(3) .62687(2) .01680(10) Uani
O1 .5776(2) -.1398(2) .42010(10) .0440(10) Uani
O2 .4937(2) -.29400(10) .37580(10) .0480(10) Uani
O3 .4399(2) -.1339(2) .32240(10) .0440(10) Uani
N1 .4888(2) .2189(2) .74790(10) .0200(10) Uani
N2 .6404(2) .1270(2) .64540(10) .0190(10) Uani
N3 .3930(2) .0895(2) .60650(10) .0180(10) Uani
N4 .5049(2) .2250(2) .50620(10) .0180(10) Uani
N5 .2773(2) .3905(2) .60180(10) .0240(10) Uani
N6 .6502(2) .4433(2) .65090(10) .0270(10) Uani
N7 .5029(2) -.1892(2) .37230(10) .0280(10) Uani
C1 .4020(2) .2661(2) .7959(2) .0270(10) Uani
C2 .4070(3) .2606(2) .8808(2) .0290(10) Uani
C3 .5053(3) .2051(2) .91790(10) .0270(10) Uani
C4 .5949(2) .1555(2) .8687(2) .0230(10) Uani
C5 .5848(2) .1635(2) .7837(2) .0200(10) Uani
C6 .6728(2) .1131(2) .72540(10) .0180(10) Uani
C7 .7779(2) .0543(2) .7481(2) .0230(10) Uani
C8 .8487(2) .0046(2) .6867(2) .0240(10) Uani
C9 .8142(2) .0150(2) .6060(2) .0250(10) Uani
C10 .7092(2) .0782(2) .5865(2) .0240(10) Uani
C11 .3366(2) .0256(2) .6645(2) .0230(10) Uani
C12 .2670(2) -.0687(2) .6441(2) .0250(10) Uani
C13 .2556(2) -.0994(2) .5621(2) .0240(10) Uani
C14 .3151(2) -.0353(2) .5021(2) .0220(10) Uani
C15 .3824(2) .0594(2) .52580(10) .0200(10) Uani
C16 .4445(2) .1375(2) .46870(10) .0180(10) Uani
C17 .4414(2) .1270(2) .3837(2) .0210(10) Uani
C18 .4979(3) .2090(2) .33600(10) .0230(10) Uani
C19 .5576(2) .2980(2) .3745(2) .0220(10) Uani
C20 .5602(2) .3038(2) .4587(2) .0210(10) Uani
C21 .3578(2) .3289(2) .61290(10) .0190(10) Uani
C22 .5937(2) .3617(2) .64170(10) .0200(10) Uani
H1 .3345 .3047 .7706 .032 Uiso
H2 .3437 .2946 .9134 .034 Uiso
H3 .5112 .2012 .9764 .033 Uiso
H4 .6628 .1163 .8929 .027 Uiso
H7 .8011 .0480 .8045 .027 Uiso
H8 .9216 -.0368 .7007 .029 Uiso
H9 .8614 -.0206 .5636 .030 Uiso
H10 .6859 .0869 .5303 .028 Uiso
H11 .3451 .0461 .7210 .028 Uiso
H12 .2271 -.1122 .6860 .030 Uiso
H13 .2074 -.1641 .5470 .029 Uiso
H14 .3096 -.0563 .4455 .026 Uiso
H17 .4007 .0640 .3585 .026 Uiso
H18 .4957 .2042 .2774 .028 Uiso
H19 .5971 .3555 .3425 .027 Uiso
H20 .6025 .3655 .4844 .025 Uiso

loop_
_geom_angle_atom_site_label_1
_geom_angle_atom_site_label_2
_geom_angle_atom_site_label_3
_geom_angle
_geom_angle_publ_flag
C21 Fe C22 85.80(10) yes
N4 Fe C22 95.89(9) yes
N1 Fe C22 86.07(9) yes
N2 Fe C22 91.66(9) yes
N3 Fe C22 177.47(9) yes
N4 Fe C21 85.86(9) yes
N1 Fe C21 96.74(9) yes
N2 Fe C21 176.95(9) yes
N3 Fe C21 93.15(9) yes
N1 Fe N4 176.87(8) yes
N2 Fe N4 96.05(8) yes
N3 Fe N4 81.74(8) yes
N1 Fe N2 81.43(8) yes
N1 Fe N3 96.34(8) yes
N2 Fe N3 89.49(8) yes
Fe N1 C1 126.0(2) no
Fe N1 C5 114.9(2) no
Fe N2 C10 125.8(2) no
Fe N2 C6 114.9(2) no
Fe N3 C11 126.0(2) no
Fe N3 C15 114.7(2) no
Fe N4 C20 126.2(2) no
Fe N4 C16 115.4(2) no
Fe C21 N5 177.6(2) no
Fe C22 N6 178.7(2) no
C1 N1 C5 119.1(2) no
C6 N2 C10 119.2(2) no
C11 N3 C15 119.2(2) no
C16 N4 C20 118.3(2) no
O2 N7 O3 120.4(3) no
O1 N7 O2 118.7(2) no
O1 N7 O3 120.8(2) no
N1 C1 C2 122.3(2) no
C1 C2 C3 119.1(2) no
C2 C3 C4 118.9(2) no
C3 C4 C5 119.4(2) no
N1 C5 C4 121.3(2) no
N1 C5 C6 114.5(2) no
C4 C5 C6 124.3(2) no
N2 C6 C7 121.9(2) no
N2 C6 C5 113.7(2) no
C5 C6 C7 124.4(2) no
C6 C7 C8 118.4(2) no
C7 C8 C9 120.0(2) no
C8 C9 C10 119.2(2) no
N2 C10 C9 121.3(2) no
N3 C11 C12 121.7(2) no
C11 C12 C13 119.3(2) no
C12 C13 C14 119.4(2) no
C13 C14 C15 119.0(2) no
N3 C15 C14 121.3(2) no
N3 C15 C16 114.0(2) no
C14 C15 C16 124.6(2) no
N4 C16 C17 121.6(2) no
N4 C16 C15 114.1(2) no
C15 C16 C17 124.3(2) no
C16 C17 C18 119.1(2) no
C17 C18 C19 118.9(2) no
C18 C19 C20 120.0(2) no
N4 C20 C19 122.0(2) no
N1 C1 H1 118.9 no
C2 C1 H1 118.9 no
C1 C2 H2 120.4 no
C3 C2 H2 120.4 no
C4 C3 H3 120.6 no
C2 C3 H3 120.5 no
C3 C4 H4 120.3 no
C5 C4 H4 120.3 no
C6 C7 H7 120.8 no
C8 C7 H7 120.8 no
C9 C8 H8 120.0 no
C7 C8 H8 120.0 no
C8 C9 H9 120.4 no
C10 C9 H9 120.4 no
N2 C10 H10 119.3 no
C9 C10 H10 119.4 no
N3 C11 H11 119.2 no
C12 C11 H11 119.1 no
C11 C12 H12 120.4 no
C13 C12 H12 120.3 no
C12 C13 H13 120.3 no
C14 C13 H13 120.3 no
C15 C14 H14 120.5 no
C13 C14 H14 120.5 no
C18 C17 H17 120.4 no
C16 C17 H17 120.5 no
C19 C18 H18 120.6 no
C17 C18 H18 120.5 no
C20 C19 H19 120.0 no
C18 C19 H19 120.0 no
N4 C20 H20 119.0 no
C19 C20 H20 119.0 no

loop_
_geom_bond_atom_site_label_1
_geom_bond_atom_site_label_2
_geom_bond_distance
_geom_bond_publ_flag
Fe C21 1.923(2) yes
Fe C22 1.922(3) yes
Fe N1 1.962(2) yes
Fe N2 1.972(2) yes
Fe N3 1.973(2) yes
Fe N4 1.955(2) yes
O1 N7 1.258(3) no
O2 N7 1.232(3) no
O3 N7 1.238(3) no
N1 C1 1.337(3) no
N1 C5 1.352(3) no
N2 C10 1.336(3) no
N2 C6 1.352(3) no
N3 C11 1.345(3) no
N3 C15 1.359(3) no
N4 C20 1.342(3) no
N4 C16 1.358(3) no
N5 C21 1.143(3) no
N6 C22 1.143(3) no
C1 C2 1.375(4) no
C2 C3 1.382(4) no
C3 C4 1.381(4) no
C4 C5 1.383(3) no
C5 C6 1.463(3) no
C6 C7 1.376(3) no
C7 C8 1.382(4) no
C8 C9 1.364(4) no
C9 C10 1.389(4) no
C11 C12 1.375(3) no
C12 C13 1.380(4) no
C13 C14 1.385(4) no
C14 C15 1.379(3) no
C15 C16 1.462(3) no
C16 C17 1.382(3) no
C17 C18 1.374(3) no
C18 C19 1.374(3) no
C19 C20 1.365(4) no
C1 H1 .95 no
C2 H2 .95 no
C3 H3 .95 no
C4 H4 .95 no
C7 H7 .95 no
C8 H8 .95 no
C9 H9 .95 no
C10 H10 .95 no
C11 H11 .95 no
C12 H12 .95 no
C13 H13 .95 no
C14 H14 .95 no
C17 H17 .95 no
C18 H18 .95 no
C19 H19 .95 no
C20 H20 .95 no

loop_
_geom_torsion_atom_site_label_1
_geom_torsion_atom_site_label_2
_geom_torsion_atom_site_label_3
_geom_torsion_atom_site_label_4
_geom_torsion
_geom_torsion_publ_flag
N1 C5 C6 N2 -2.4(3) no
N3 C15 C16 N4 1.6(3) no
